data_4060682
loop_
_publ_author_name
' Toshiyuki Oshiki '

_publ_section_title
;
Preparation, Structural Characterization, and Reactions of Tantalum-Alkyne
Complexes
;
_journal_name_full Organometallics
_journal_year 2003
_chemical_formula_moiety 'C10 H20 Cl3 O2 Ta '
_chemical_formula_sum 'C10 H20 Cl3 O2 Ta'
_chemical_formula_weight 459.57
_space_group_IT_number 2
_symmetry_cell_setting triclinic
_symmetry_Int_Tables_number 2
_symmetry_space_group_name_Hall '-P 1'
_symmetry_space_group_name_H-M 'P -1'
_cell_angle_alpha 96.56(2)
_cell_angle_beta 108.53(2)
_cell_angle_gamma 78.70(2)
_cell_formula_units_Z 2
_cell_length_a 7.406(2)
_cell_length_b 15.822(3)
_cell_length_c 7.068(1)
_cell_measurement_temperature 293.2
_cell_volume 768.7(3)
_exptl_crystal_density_diffrn 1.985
_cod_original_formula_sum 'C10 H20 Cl3 O2 Ta '
_cod_database_code 4060682

loop_
_symmetry_equiv_pos_as_xyz
x,y,z
-x,-y,-z

loop_
_atom_site_label
_atom_site_type_symbol
_atom_site_fract_x
_atom_site_fract_y
_atom_site_fract_z
_atom_site_U_iso_or_equiv
_atom_site_adp_type
_atom_site_occupancy
_atom_site_calc_flag
_atom_site_refinement_flags
_atom_site_disorder_assembly
_atom_site_disorder_group
Ta Ta 0.18787(3) 0.21085(2) 0.44412(4) 0.0365(1) Uani 1.00 d . . .
Cl(1) Cl 0.3451(3) 0.2833(2) 0.7492(3) 0.0629(5) Uani 1.00 d . . .
Cl(2) Cl 0.4624(3) 0.1732(2) 0.3252(3) 0.0566(5) Uani 1.00 d . . .
Cl(3) Cl 0.0361(3) 0.1023(1) 0.2120(3) 0.0475(4) Uani 1.00 d . . .
O(1) O 0.3244(8) 0.0927(4) 0.6484(8) 0.050(1) Uani 1.00 d . . .
O(2) O -0.0143(7) 0.1973(3) 0.6041(7) 0.045(1) Uani 1.00 d . . .
C(1) C 0.220(2) 0.3888(7) 0.239(2) 0.084(3) Uani 1.00 d . . .
C(2) C 0.136(1) 0.3232(5) 0.304(1) 0.052(2) Uani 1.00 d . . .
C(3) C -0.042(1) 0.3009(5) 0.283(1) 0.047(2) Uani 1.00 d . . .
C(4) C -0.243(1) 0.3248(7) 0.192(2) 0.067(2) Uani 1.00 d . . .
C(5) C -0.308(1) 0.4067(6) 0.090(2) 0.072(3) Uani 1.00 d . . .
C(6) C 0.244(3) 0.462(1) 0.367(3) 0.21(1) Uani 1.00 d . . .
C(7) C 0.529(1) 0.0678(7) 0.742(1) 0.070(3) Uani 1.00 d . . .
C(8) C 0.218(1) 0.0836(6) 0.780(1) 0.059(2) Uani 1.00 d . . .
C(9) C 0.009(1) 0.1128(6) 0.679(1) 0.055(2) Uani 1.00 d . . .
C(10) C -0.109(1) 0.2658(7) 0.710(1) 0.068(2) Uani 1.00 d . . .
H(1) H -0.2813 0.2788 0.0953 0.0789 Uiso 1.00 calc . . .
H(2) H -0.3030 0.3275 0.2922 0.0789 Uiso 1.00 calc . . .
H(3) H -0.2732 0.4529 0.1829 0.0854 Uiso 1.00 calc . . .
H(4) H -0.2496 0.4043 -0.0135 0.0854 Uiso 1.00 calc . . .
H(5) H -0.4448 0.4150 0.0317 0.0854 Uiso 1.00 calc . . .
H(6) H 0.3417 0.3620 0.2238 0.1001 Uiso 1.00 calc . . .
H(7) H 0.1353 0.4068 0.1108 0.1001 Uiso 1.00 calc . . .
H(8) H 0.3303 0.4456 0.4981 0.2601 Uiso 1.00 calc . . .
H(9) H 0.2973 0.5018 0.3201 0.2601 Uiso 1.00 calc . . .
H(10) H 0.1233 0.4901 0.3861 0.2601 Uiso 1.00 calc . . .
H(11) H 0.5547 0.0090 0.7757 0.0823 Uiso 1.00 calc . . .
H(12) H 0.5970 0.0740 0.6532 0.0823 Uiso 1.00 calc . . .
H(13) H 0.5687 0.1031 0.8605 0.0823 Uiso 1.00 calc . . .
H(14) H 0.2386 0.0247 0.8101 0.0712 Uiso 1.00 calc . . .
H(15) H 0.2583 0.1178 0.9000 0.0712 Uiso 1.00 calc . . .
H(16) H -0.0620 0.1163 0.7711 0.0661 Uiso 1.00 calc . . .
H(17) H -0.0369 0.0730 0.5706 0.0661 Uiso 1.00 calc . . .
H(18) H -0.0361 0.2682 0.8474 0.0822 Uiso 1.00 calc . . .
H(19) H -0.1197 0.3195 0.6551 0.0822 Uiso 1.00 calc . . .
H(20) H -0.2348 0.2555 0.6972 0.0822 Uiso 1.00 calc . . .

loop_
_atom_site_aniso_label
_atom_site_aniso_U_11
_atom_site_aniso_U_22
_atom_site_aniso_U_33
_atom_site_aniso_U_12
_atom_site_aniso_U_13
_atom_site_aniso_U_23
Ta 0.0335(2) 0.0380(2) 0.0360(2) -0.0058(1) 0.0073(1) 0.0030(1)
Cl(1) 0.063(1) 0.068(1) 0.050(1) -0.023(1) 0.0040(9) -0.0105(9)
Cl(2) 0.0447(9) 0.064(1) 0.066(1) -0.0064(8) 0.0243(9) 0.0054(9)
Cl(3) 0.0530(9) 0.0476(9) 0.0403(8) -0.0153(7) 0.0097(7) -0.0025(6)
O(1) 0.045(3) 0.054(3) 0.044(3) 0.000(2) 0.007(2) 0.015(2)
O(2) 0.046(3) 0.049(3) 0.044(3) -0.005(2) 0.021(2) 0.001(2)
C(1) 0.086(7) 0.060(6) 0.122(10) -0.024(5) 0.043(7) 0.020(6)
C(2) 0.049(4) 0.046(4) 0.060(5) -0.011(3) 0.016(3) 0.005(3)
C(3) 0.051(4) 0.036(3) 0.054(4) -0.004(3) 0.013(3) 0.010(3)
C(4) 0.049(4) 0.068(6) 0.080(6) -0.006(4) 0.009(4) 0.023(5)
C(5) 0.059(5) 0.056(5) 0.079(6) 0.004(4) -0.002(5) 0.012(4)
C(6) 0.39(4) 0.16(2) 0.18(2) -0.20(2) 0.16(3) -0.08(2)
C(7) 0.050(5) 0.082(7) 0.066(6) 0.003(4) 0.005(4) 0.025(5)
C(8) 0.065(5) 0.069(5) 0.046(4) -0.012(4) 0.013(4) 0.018(4)
C(9) 0.057(4) 0.062(5) 0.049(4) -0.015(4) 0.017(3) 0.010(3)
C(10) 0.068(6) 0.073(6) 0.063(5) -0.003(5) 0.031(4) -0.015(4)

loop_
_geom_bond_atom_site_label_1
_geom_bond_atom_site_label_2
_geom_bond_distance
_geom_bond_site_symmetry_1
_geom_bond_site_symmetry_2
_geom_bond_publ_flag
Ta Cl(1) 2.383(2) . . yes
Ta Cl(2) 2.386(2) . . yes
Ta Cl(3) 2.417(2) . . yes
Ta O(1) 2.355(6) . . yes
Ta O(2) 2.196(6) . . yes
Ta C(2) 2.046(9) . . yes
Ta C(3) 2.102(7) . . yes
O(1) C(7) 1.442(10) . . yes
O(1) C(8) 1.43(1) . . yes
O(2) C(9) 1.45(1) . . yes
O(2) C(10) 1.44(1) . . yes
C(1) C(2) 1.49(2) . . yes
C(1) C(6) 1.39(2) . . yes
C(2) C(3) 1.39(1) . . yes
C(3) C(4) 1.41(1) . . yes
C(4) C(5) 1.48(2) . . yes
C(8) C(9) 1.49(1) . . yes
